data_7007626
loop_
_publ_author_name
'El-Kadri, Oussama M'
'Heeg, Mary Jane'
'Winter, Charles H.'

_publ_section_title
;
 Synthesis, structural characterization, and properties of
 chromium(III) complexes containing amidinato ligands and
 eta2-pyrazolato, eta(2)-1,2,4-triazolato, or eta1-tetrazolato ligands.
;
_journal_issue 37
_journal_name_full 'Dalton transactions (Cambridge, England : 2003)'
_journal_page_first 4506
_journal_page_last 4513
_journal_paper_doi 10.1039/b607903b
_journal_year 2006
_chemical_formula_sum 'C24 H50 Cl Cr N4 O'
_chemical_formula_weight 498.13
_chemical_name_systematic
;
?
;
_space_group_IT_number 14
_symmetry_cell_setting monoclinic
_symmetry_space_group_name_Hall '-P 2ybc'
_symmetry_space_group_name_H-M 'P 1 21/c 1'
_atom_sites_solution_hydrogens geom
_atom_sites_solution_primary direct
_atom_sites_solution_secondary difmap
_audit_creation_method SHELXL-97
_cell_angle_alpha 90.00
_cell_angle_beta 94.959(3)
_cell_angle_gamma 90.00
_cell_formula_units_Z 4
_cell_length_a 16.8292(12)
_cell_length_b 9.9533(7)
_cell_length_c 16.8115(12)
_cell_measurement_reflns_used 987
_cell_measurement_temperature 213(2)
_cell_measurement_theta_max 28.0
_cell_measurement_theta_min 2.4
_cell_volume 2805.5(3)
_computing_cell_refinement 'Bruker SAINT'
_computing_data_collection 'Bruker SMART'
_computing_data_reduction 'Bruker SAINT'
_computing_molecular_graphics SHELXTL-Plus
_computing_publication_material SHELXL-97
_computing_structure_refinement 'SHELXL-97 (Sheldrick, 1997)'
_computing_structure_solution 'SHELXS-97 (Sheldrick, 1990)'
_diffrn_ambient_temperature 213(2)
_diffrn_measured_fraction_theta_full 0.909
_diffrn_measured_fraction_theta_max 0.909
_diffrn_measurement_device_type 'Bruker P4/CCD'
_diffrn_measurement_method 'SMART CCD'
_diffrn_radiation_monochromator graphite
_diffrn_radiation_source 'fine-focus sealed tube'
_diffrn_radiation_type MoK\a
_diffrn_radiation_wavelength 0.71073
_diffrn_reflns_av_R_equivalents 0.016
_diffrn_reflns_av_sigmaI/netI 0.0202
_diffrn_reflns_limit_h_max 21
_diffrn_reflns_limit_h_min -22
_diffrn_reflns_limit_k_max 13
_diffrn_reflns_limit_k_min 0
_diffrn_reflns_limit_l_max 22
_diffrn_reflns_limit_l_min 0
_diffrn_reflns_number 14487
_diffrn_reflns_theta_full 28.27
_diffrn_reflns_theta_max 28.27
_diffrn_reflns_theta_min 2.38
_exptl_absorpt_coefficient_mu 0.524
_exptl_absorpt_correction_T_max 0.9024
_exptl_absorpt_correction_T_min 0.7439
_exptl_absorpt_correction_type multi-scan
_exptl_crystal_colour 'dark red'
_exptl_crystal_density_diffrn 1.179
_exptl_crystal_density_method 'not measured'
_exptl_crystal_description rectangles
_exptl_crystal_F_000 1084
_exptl_crystal_size_max 0.60
_exptl_crystal_size_mid 0.40
_exptl_crystal_size_min 0.20
_refine_diff_density_max 0.891
_refine_diff_density_min -0.430
_refine_diff_density_rms 0.047
_refine_ls_extinction_method none
_refine_ls_goodness_of_fit_ref 1.050
_refine_ls_hydrogen_treatment mixed
_refine_ls_matrix_type full
_refine_ls_number_parameters 294
_refine_ls_number_reflns 6320
_refine_ls_number_restraints 0
_refine_ls_restrained_S_all 1.050
_refine_ls_R_factor_all 0.0432
_refine_ls_R_factor_gt 0.0348
_refine_ls_shift/su_max 0.001
_refine_ls_shift/su_mean 0.000
_refine_ls_structure_factor_coef Fsqd
_refine_ls_weighting_details 'calc w=1/[\s^2^(Fo^2^)+(0.0505P)^2^+1.1553P] where P=(Fo^2^+2Fc^2^)/3'
_refine_ls_weighting_scheme calc
_refine_ls_wR_factor_gt 0.0933
_refine_ls_wR_factor_ref 0.0979
_reflns_number_gt 5402
_reflns_number_total 6320
_reflns_threshold_expression >2sigma(I)
_cod_data_source_file b607903b.txt
_cod_data_source_block dacr_(1)
_cod_depositor_comments
;
The following automatic conversions were performed:
'_exptl_absorpt_correction_type' value 'Multi-scan' changed to
'multi-scan' according to
'/home/saulius/struct/CIF-dictionaries/cif_core.dic' dictionary named
'cif_core.dic' version 2.4.1 from 2010-06-29.

Automatic conversion script
Id: cif_fix_enum 1527 2010-12-29 10:47:43Z saulius 
;
_cod_original_sg_symbol_H-M P21/c
_cod_database_code 7007626

loop_
_symmetry_equiv_pos_as_xyz
'x, y, z'
'-x, y+1/2, -z+1/2'
'-x, -y, -z'
'x, -y-1/2, z-1/2'

loop_
_atom_site_label
_atom_site_type_symbol
_atom_site_fract_x
_atom_site_fract_y
_atom_site_fract_z
_atom_site_U_iso_or_equiv
_atom_site_adp_type
_atom_site_occupancy
_atom_site_symmetry_multiplicity
_atom_site_calc_flag
_atom_site_refinement_flags
_atom_site_disorder_assembly
_atom_site_disorder_group
Cr1 Cr 0.731299(13) 0.64268(2) 0.372390(13) 0.02320(8) Uani 1 1 d . . .
Cl1 Cl 0.68680(3) 0.75364(5) 0.25297(2) 0.04190(12) Uani 1 1 d . . .
N1 N 0.78654(8) 0.57662(13) 0.47860(7) 0.0277(3) Uani 1 1 d . . .
N2 N 0.83450(7) 0.74606(13) 0.41367(8) 0.0284(3) Uani 1 1 d . . .
C1 C 0.71655(19) 0.3726(3) 0.50548(17) 0.0807(9) Uani 1 1 d . . .
H1A H 0.6674 0.4234 0.5052 0.097 Uiso 1 1 calc R . .
H1B H 0.7143 0.2961 0.5409 0.097 Uiso 1 1 calc R . .
H1C H 0.7234 0.3413 0.4518 0.097 Uiso 1 1 calc R . .
C2 C 0.7723(2) 0.5014(2) 0.61880(12) 0.0810(10) Uani 1 1 d . . .
H2A H 0.8161 0.5576 0.6402 0.097 Uiso 1 1 calc R . .
H2B H 0.7696 0.4215 0.6515 0.097 Uiso 1 1 calc R . .
H2C H 0.7227 0.5509 0.6188 0.097 Uiso 1 1 calc R . .
C3 C 0.86085(18) 0.3768(3) 0.5322(2) 0.0844(9) Uani 1 1 d . . .
H3A H 0.8706 0.3582 0.4773 0.101 Uiso 1 1 calc R . .
H3B H 0.8542 0.2929 0.5602 0.101 Uiso 1 1 calc R . .
H3C H 0.9058 0.4258 0.5581 0.101 Uiso 1 1 calc R . .
C4 C 0.78567(11) 0.46081(17) 0.53397(10) 0.0362(4) Uani 1 1 d . . .
C5 C 0.84285(9) 0.67128(17) 0.47932(9) 0.0310(3) Uani 1 1 d . . .
C6 C 0.90705(13) 0.6916(3) 0.54700(13) 0.0576(6) Uani 1 1 d . . .
H6A H 0.8890 0.6559 0.5960 0.069 Uiso 1 1 calc R . .
H6B H 0.9181 0.7868 0.5535 0.069 Uiso 1 1 calc R . .
H6C H 0.9552 0.6452 0.5349 0.069 Uiso 1 1 calc R . .
C7 C 0.88083(10) 0.86852(18) 0.39831(11) 0.0360(4) Uani 1 1 d . . .
C8 C 0.85613(12) 0.9139(2) 0.31334(11) 0.0464(5) Uani 1 1 d . . .
H8A H 0.8662 0.8422 0.2764 0.056 Uiso 1 1 calc R . .
H8B H 0.8867 0.9927 0.3010 0.056 Uiso 1 1 calc R . .
H8C H 0.7998 0.9358 0.3084 0.056 Uiso 1 1 calc R . .
C9 C 0.86226(14) 0.9834(2) 0.45429(14) 0.0552(5) Uani 1 1 d . . .
H9A H 0.8058 1.0045 0.4469 0.066 Uiso 1 1 calc R . .
H9B H 0.8931 1.0620 0.4423 0.066 Uiso 1 1 calc R . .
H9C H 0.8761 0.9564 0.5092 0.066 Uiso 1 1 calc R . .
C10 C 0.97123(12) 0.8436(3) 0.40281(16) 0.0606(6) Uani 1 1 d . . .
H10A H 0.9914 0.8299 0.4580 0.073 Uiso 1 1 calc R . .
H10B H 0.9974 0.9208 0.3814 0.073 Uiso 1 1 calc R . .
H10C H 0.9819 0.7644 0.3718 0.073 Uiso 1 1 calc R . .
N3 N 0.64400(8) 0.50106(14) 0.34533(8) 0.0315(3) Uani 1 1 d . . .
N4 N 0.76633(9) 0.48052(14) 0.31211(8) 0.0330(3) Uani 1 1 d . . .
C11 C 0.52864(15) 0.3534(2) 0.37301(15) 0.0610(6) Uani 1 1 d . . .
H11A H 0.5476 0.2808 0.3411 0.073 Uiso 1 1 calc R . .
H11B H 0.4708 0.3511 0.3702 0.073 Uiso 1 1 calc R . .
H11C H 0.5502 0.3429 0.4281 0.073 Uiso 1 1 calc R . .
C12 C 0.51738(13) 0.5136(3) 0.25630(14) 0.0638(6) Uani 1 1 d . . .
H12A H 0.5355 0.5992 0.2370 0.077 Uiso 1 1 calc R . .
H12B H 0.4598 0.5151 0.2572 0.077 Uiso 1 1 calc R . .
H12C H 0.5324 0.4423 0.2212 0.077 Uiso 1 1 calc R . .
C13 C 0.52614(12) 0.5973(3) 0.39395(15) 0.0585(6) Uani 1 1 d . . .
H13A H 0.5514 0.5871 0.4477 0.070 Uiso 1 1 calc R . .
H13B H 0.4688 0.5895 0.3949 0.070 Uiso 1 1 calc R . .
H13C H 0.5391 0.6848 0.3733 0.070 Uiso 1 1 calc R . .
C14 C 0.55599(11) 0.48844(19) 0.34070(11) 0.0407(4) Uani 1 1 d . . .
C15 C 0.69248(11) 0.43103(17) 0.30301(10) 0.0366(4) Uani 1 1 d . . .
C16 C 0.66871(16) 0.3081(3) 0.25343(16) 0.0660(7) Uani 1 1 d . . .
H16A H 0.6865 0.2278 0.2825 0.079 Uiso 1 1 calc R . .
H16B H 0.6933 0.3120 0.2034 0.079 Uiso 1 1 calc R . .
H16C H 0.6112 0.3058 0.2427 0.079 Uiso 1 1 calc R . .
C17 C 0.83464(12) 0.44064(19) 0.26783(10) 0.0405(4) Uani 1 1 d . . .
C18 C 0.90552(12) 0.5245(2) 0.30076(15) 0.0580(6) Uani 1 1 d . . .
H18A H 0.8940 0.6189 0.2915 0.070 Uiso 1 1 calc R . .
H18B H 0.9522 0.4995 0.2741 0.070 Uiso 1 1 calc R . .
H18C H 0.9156 0.5085 0.3576 0.070 Uiso 1 1 calc R . .
C19 C 0.81821(16) 0.4719(3) 0.17872(12) 0.0678(7) Uani 1 1 d . . .
H19A H 0.7758 0.4142 0.1557 0.081 Uiso 1 1 calc R . .
H19B H 0.8662 0.4563 0.1520 0.081 Uiso 1 1 calc R . .
H19C H 0.8022 0.5651 0.1720 0.081 Uiso 1 1 calc R . .
C20 C 0.85804(16) 0.2936(2) 0.28077(15) 0.0638(6) Uani 1 1 d . . .
H20A H 0.8657 0.2751 0.3376 0.077 Uiso 1 1 calc R . .
H20B H 0.9073 0.2760 0.2566 0.077 Uiso 1 1 calc R . .
H20C H 0.8161 0.2364 0.2564 0.077 Uiso 1 1 calc R . .
O1 O 0.67042(7) 0.78953(11) 0.43816(7) 0.0320(2) Uani 1 1 d . . .
C21 C 0.66857(11) 0.78837(19) 0.52479(11) 0.0411(4) Uani 1 1 d . . .
H21A H 0.7221 0.8031 0.5511 0.049 Uiso 1 1 calc R . .
H21B H 0.6484 0.7021 0.5427 0.049 Uiso 1 1 calc R . .
C22 C 0.61356(15) 0.9008(2) 0.54363(15) 0.0628(6) Uani 1 1 d . . .
H22A H 0.5579 0.8710 0.5396 0.075 Uiso 1 1 calc R . .
H22B H 0.6276 0.9368 0.5973 0.075 Uiso 1 1 calc R . .
C23 C 0.62699(18) 1.0003(3) 0.48238(18) 0.0762(8) Uani 1 1 d . . .
H23A H 0.6743 1.0547 0.4981 0.091 Uiso 1 1 calc R . .
H23B H 0.5808 1.0600 0.4730 0.091 Uiso 1 1 calc R . .
C24 C 0.63918(12) 0.91742(19) 0.40773(13) 0.0494(5) Uani 1 1 d . . .
H24A H 0.5886 0.9048 0.3752 0.059 Uiso 1 1 calc R . .
H24B H 0.6772 0.9616 0.3752 0.059 Uiso 1 1 calc R . .

loop_
_atom_site_aniso_label
_atom_site_aniso_U_11
_atom_site_aniso_U_22
_atom_site_aniso_U_33
_atom_site_aniso_U_23
_atom_site_aniso_U_13
_atom_site_aniso_U_12
Cr1 0.02559(13) 0.02432(13) 0.01908(12) 0.00136(8) -0.00163(9) -0.00135(9)
Cl1 0.0468(2) 0.0464(2) 0.0300(2) 0.01339(17) -0.01067(17) -0.00922(19)
N1 0.0341(7) 0.0277(6) 0.0208(6) 0.0028(5) -0.0010(5) 0.0051(5)
N2 0.0253(6) 0.0318(7) 0.0271(6) 0.0005(5) -0.0024(5) -0.0029(5)
C1 0.108(2) 0.0605(15) 0.0678(16) 0.0392(13) -0.0263(15) -0.0361(14)
C2 0.168(3) 0.0484(13) 0.0299(10) 0.0081(9) 0.0258(14) 0.0076(15)
C3 0.090(2) 0.0630(16) 0.103(2) 0.0408(15) 0.0272(17) 0.0441(14)
C4 0.0528(10) 0.0309(8) 0.0244(7) 0.0056(6) 0.0014(7) 0.0087(7)
C5 0.0292(8) 0.0362(8) 0.0266(7) -0.0013(6) -0.0042(6) 0.0058(6)
C6 0.0541(12) 0.0686(14) 0.0453(11) 0.0109(10) -0.0238(10) -0.0102(11)
C7 0.0309(8) 0.0388(9) 0.0376(9) 0.0006(7) -0.0016(7) -0.0098(7)
C8 0.0524(11) 0.0425(10) 0.0437(10) 0.0092(8) 0.0008(9) -0.0169(9)
C9 0.0675(14) 0.0429(11) 0.0551(12) -0.0111(9) 0.0038(11) -0.0167(10)
C10 0.0313(9) 0.0734(15) 0.0760(16) 0.0074(12) -0.0009(10) -0.0136(10)
N3 0.0345(7) 0.0327(7) 0.0269(6) -0.0014(5) 0.0005(5) -0.0089(5)
N4 0.0412(8) 0.0322(7) 0.0260(6) -0.0045(5) 0.0059(6) 0.0002(6)
C11 0.0588(13) 0.0603(14) 0.0641(14) 0.0038(11) 0.0071(11) -0.0287(11)
C12 0.0444(11) 0.0953(19) 0.0491(12) 0.0079(12) -0.0102(10) -0.0186(12)
C13 0.0320(9) 0.0724(15) 0.0718(15) -0.0171(12) 0.0085(10) -0.0113(9)
C14 0.0350(9) 0.0484(10) 0.0380(9) 0.0002(8) -0.0008(7) -0.0164(8)
C15 0.0503(10) 0.0331(8) 0.0258(8) -0.0032(6) 0.0005(7) -0.0073(7)
C16 0.0738(16) 0.0569(13) 0.0683(15) -0.0325(12) 0.0112(12) -0.0188(12)
C17 0.0485(10) 0.0433(10) 0.0306(8) -0.0049(7) 0.0090(8) 0.0087(8)
C18 0.0426(11) 0.0649(14) 0.0692(15) -0.0178(11) 0.0207(10) 0.0041(10)
C19 0.0705(15) 0.103(2) 0.0326(10) 0.0046(11) 0.0174(10) 0.0210(14)
C20 0.0774(16) 0.0497(13) 0.0651(14) -0.0105(11) 0.0110(12) 0.0195(11)
O1 0.0330(6) 0.0295(6) 0.0328(6) 0.0022(5) -0.0007(5) 0.0068(4)
C21 0.0454(10) 0.0441(10) 0.0336(9) -0.0057(7) 0.0030(8) 0.0111(8)
C22 0.0635(14) 0.0608(14) 0.0651(14) -0.0108(12) 0.0112(12) 0.0247(11)
C23 0.0876(19) 0.0480(13) 0.098(2) 0.0029(13) 0.0363(16) 0.0253(13)
C24 0.0488(11) 0.0376(10) 0.0610(12) 0.0124(9) 0.0004(9) 0.0146(8)

loop_
_atom_type_symbol
_atom_type_description
_atom_type_scat_dispersion_real
_atom_type_scat_dispersion_imag
_atom_type_scat_source
C C 0.0033 0.0016 'International Tables Vol C Tables 4.2.6.8 and 6.1.1.4'
H H 0.0000 0.0000 'International Tables Vol C Tables 4.2.6.8 and 6.1.1.4'
N N 0.0061 0.0033 'International Tables Vol C Tables 4.2.6.8 and 6.1.1.4'
Cr Cr 0.3209 0.6236 'International Tables Vol C Tables 4.2.6.8 and 6.1.1.4'
Cl Cl 0.1484 0.1585 'International Tables Vol C Tables 4.2.6.8 and 6.1.1.4'
O O 0.0106 0.0060 'International Tables Vol C Tables 4.2.6.8 and 6.1.1.4'

loop_
_geom_angle_atom_site_label_1
_geom_angle_atom_site_label_2
_geom_angle_atom_site_label_3
_geom_angle
_geom_angle_site_symmetry_1
_geom_angle_site_symmetry_3
_geom_angle_publ_flag
N4 Cr1 N1 92.90(5) . . ?
N4 Cr1 N3 64.90(6) . . ?
N1 Cr1 N3 103.55(5) . . ?
N4 Cr1 N2 106.88(6) . . ?
N1 Cr1 N2 64.29(5) . . ?
N3 Cr1 N2 165.81(5) . . ?
N4 Cr1 O1 167.30(5) . . ?
N1 Cr1 O1 88.31(5) . . ?
N3 Cr1 O1 102.53(5) . . ?
N2 Cr1 O1 85.03(5) . . ?
N4 Cr1 Cl1 91.84(4) . . ?
N1 Cr1 Cl1 168.49(4) . . ?
N3 Cr1 Cl1 87.96(4) . . ?
N2 Cr1 Cl1 104.27(4) . . ?
O1 Cr1 Cl1 89.37(3) . . ?
N4 Cr1 C15 32.66(6) . . ?
N1 Cr1 C15 102.68(5) . . ?
N3 Cr1 C15 32.48(6) . . ?
N2 Cr1 C15 139.21(6) . . ?
O1 Cr1 C15 134.92(6) . . ?
Cl1 Cr1 C15 86.89(4) . . ?
N4 Cr1 C5 102.59(6) . . ?
N1 Cr1 C5 32.24(5) . . ?
N3 Cr1 C5 135.56(5) . . ?
N2 Cr1 C5 32.08(5) . . ?
O1 Cr1 C5 85.08(5) . . ?
Cl1 Cr1 C5 136.28(4) . . ?
C15 Cr1 C5 126.04(6) . . ?
C5 N1 C4 126.03(13) . . ?
C5 N1 Cr1 92.85(9) . . ?
C4 N1 Cr1 140.21(11) . . ?
C5 N2 C7 125.89(13) . . ?
C5 N2 Cr1 91.45(10) . . ?
C7 N2 Cr1 141.60(10) . . ?
N1 C4 C1 107.68(14) . . ?
N1 C4 C2 113.17(15) . . ?
C1 C4 C2 106.4(2) . . ?
N1 C4 C3 111.24(16) . . ?
C1 C4 C3 107.2(2) . . ?
C2 C4 C3 110.8(2) . . ?
N2 C5 N1 111.32(13) . . ?
N2 C5 C6 124.54(16) . . ?
N1 C5 C6 124.13(16) . . ?
N2 C5 Cr1 56.47(8) . . ?
N1 C5 Cr1 54.91(7) . . ?
C6 C5 Cr1 176.84(14) . . ?
N2 C7 C8 107.62(13) . . ?
N2 C7 C9 111.65(15) . . ?
C8 C7 C9 107.58(17) . . ?
N2 C7 C10 113.10(15) . . ?
C8 C7 C10 106.44(17) . . ?
C9 C7 C10 110.13(17) . . ?
C15 N3 C14 125.86(14) . . ?
C15 N3 Cr1 91.04(10) . . ?
C14 N3 Cr1 139.53(12) . . ?
C15 N4 C17 126.97(14) . . ?
C15 N4 Cr1 92.47(10) . . ?
C17 N4 Cr1 137.82(12) . . ?
N3 C14 C13 106.78(14) . . ?
N3 C14 C12 112.17(15) . . ?
C13 C14 C12 107.14(19) . . ?
N3 C14 C11 112.62(17) . . ?
C13 C14 C11 106.96(17) . . ?
C12 C14 C11 110.80(17) . . ?
N3 C15 N4 110.79(14) . . ?
N3 C15 C16 125.07(17) . . ?
N4 C15 C16 124.11(18) . . ?
N3 C15 Cr1 56.48(8) . . ?
N4 C15 Cr1 54.87(8) . . ?
C16 C15 Cr1 174.82(15) . . ?
N4 C17 C18 106.82(14) . . ?
N4 C17 C20 112.85(17) . . ?
C18 C17 C20 106.84(18) . . ?
N4 C17 C19 110.84(16) . . ?
C18 C17 C19 108.31(19) . . ?
C20 C17 C19 110.91(18) . . ?
C24 O1 C21 108.66(14) . . ?
C24 O1 Cr1 126.13(11) . . ?
C21 O1 Cr1 124.13(9) . . ?
O1 C21 C22 105.72(16) . . ?
C23 C22 C21 102.76(18) . . ?
C22 C23 C24 104.6(2) . . ?
O1 C24 C23 104.70(17) . . ?

loop_
_geom_bond_atom_site_label_1
_geom_bond_atom_site_label_2
_geom_bond_distance
_geom_bond_site_symmetry_2
_geom_bond_publ_flag
Cr1 N4 2.0207(14) . ?
Cr1 N1 2.0488(12) . ?
Cr1 N3 2.0583(13) . ?
Cr1 N2 2.0853(13) . ?
Cr1 O1 2.1458(11) . ?
Cr1 Cl1 2.3561(5) . ?
Cr1 C15 2.4685(16) . ?
Cr1 C5 2.5007(15) . ?
N1 C5 1.336(2) . ?
N1 C4 1.483(2) . ?
N2 C5 1.329(2) . ?
N2 C7 1.482(2) . ?
C1 C4 1.503(3) . ?
C2 C4 1.517(3) . ?
C3 C4 1.519(3) . ?
C5 C6 1.513(2) . ?
C7 C8 1.521(3) . ?
C7 C9 1.530(3) . ?
C7 C10 1.537(3) . ?
N3 C15 1.326(2) . ?
N3 C14 1.482(2) . ?
N4 C15 1.333(2) . ?
N4 C17 1.477(2) . ?
C11 C14 1.535(3) . ?
C12 C14 1.529(3) . ?
C13 C14 1.518(3) . ?
C15 C16 1.514(3) . ?
C17 C18 1.520(3) . ?
C17 C20 1.526(3) . ?
C17 C19 1.532(3) . ?
O1 C24 1.453(2) . ?
O1 C21 1.460(2) . ?
C21 C22 1.504(3) . ?
C22 C23 1.460(4) . ?
C23 C24 1.531(3) . ?
